data_2310578
loop_
_publ_author_name
'Figgis, B.N.'
'Gerloch, M.'
'Mason, R.'

_publ_section_title
;
 A least-squares refinement of the crystal structure of tricesium
 pentachlorocobalt(II), Cs3 Co Cl5
;
_journal_name_full 'Acta Crystallographica (1,1948-23,1967)'
_journal_page_first 506
_journal_page_last 507
_journal_volume 17
_journal_year 1964
_chemical_formula_sum 'Cl5 Co Cs3'
_chemical_name_systematic 'Cs3 (Co Cl4) Cl'
_space_group_IT_number 140
_symmetry_space_group_name_Hall '-I 4 2c'
_symmetry_space_group_name_H-M 'I 4/m c m'
_cell_angle_alpha 90
_cell_angle_beta 90
_cell_angle_gamma 90
_cell_formula_units_Z 4
_cell_length_a 9.219
_cell_length_b 9.219
_cell_length_c 14.554
_cell_volume 1236.944
_citation_journal_id_ASTM ACCRA9
_cod_data_source_file Figgis_ACCRA9_1964_140.cif
_cod_data_source_block Cl5Co1Cs3
_cod_original_formula_sum 'Cl5 Co1 Cs3'
_cod_database_code 2310578

loop_
_symmetry_equiv_pos_as_xyz
x,y,z
-y,x,z
-x,-y,z
y,-x,z
x,-y,-z+1/2
y,x,-z+1/2
-x,y,-z+1/2
-y,-x,-z+1/2
-x,-y,-z
y,-x,-z
x,y,-z
-y,x,-z
-x,y,z-1/2
-y,-x,z-1/2
x,-y,z-1/2
y,x,z-1/2
x+1/2,y+1/2,z+1/2
-y+1/2,x+1/2,z+1/2
-x+1/2,-y+1/2,z+1/2
y+1/2,-x+1/2,z+1/2
x+1/2,-y+1/2,-z+1
y+1/2,x+1/2,-z+1
-x+1/2,y+1/2,-z+1
-y+1/2,-x+1/2,-z+1
-x+1/2,-y+1/2,-z+1/2
y+1/2,-x+1/2,-z+1/2
x+1/2,y+1/2,-z+1/2
-y+1/2,x+1/2,-z+1/2
-x+1/2,y+1/2,z
-y+1/2,-x+1/2,z
x+1/2,-y+1/2,z
y+1/2,x+1/2,z

loop_
_atom_site_label
_atom_site_type_symbol
_atom_site_fract_x
_atom_site_fract_y
_atom_site_fract_z
_atom_site_occupancy
_atom_site_U_iso_or_equiv
Cs2 Cs+1 0.1655 0.6655 0.5 1 0.0
Cl1 Cl-1 0 0 0 1 0.0
Co1 Co+2 0 0.5 0.25 1 0.0
Cl2 Cl-1 0.138 0.638 0.157 1 0.0
Cs1 Cs+1 0 0 0.25 1 0.0
